data_2006342
loop_
_publ_author_name
'Prakash, Gautam'
'Fettinger, James C.'
'Falvey, Daniel E.'

_publ_section_title (6<i>Z</i>,8<i>Z</i>)-2,4,6-Trimethyl-8-phenyl-7-oxa-2,4-diazabicyclo[4.2.0]octane-3,5-dione
_journal_issue 7
_journal_name_full 'Acta Crystallographica Section C'
_journal_page_first 979
_journal_page_last 981
_journal_paper_doi 10.1107/S0108270197002850
_journal_volume 53
_journal_year 1997
_chemical_formula_sum 'C14 H16 N2 O3'
_chemical_formula_weight 260.29
_chemical_name_systematic (6Z,8Z)-2,4,6-Trimethyl-8-phenyl-7-oxa-2,4-diazabicyclo[4.2.0]octane-3,5-dione
_space_group_IT_number 14
_symmetry_cell_setting monoclinic
_symmetry_space_group_name_Hall '-P 2ybc'
_symmetry_space_group_name_H-M 'P 1 21/c 1'
_audit_creation_method SHELXL
_cell_angle_alpha 90.00
_cell_angle_beta 93.541(7)
_cell_angle_gamma 90.00
_cell_formula_units_Z 4
_cell_length_a 8.9803(8)
_cell_length_b 16.3083(10)
_cell_length_c 9.2752(7)
_cell_measurement_reflns_used 25
_cell_measurement_temperature 153(2)
_cell_measurement_theta_max 18.9
_cell_measurement_theta_min 17.6
_cell_volume 1355.79(18)
_computing_cell_refinement 'CAD-4 EXPRESS'
_computing_data_collection 'CAD-4 EXPRESS (Enraf-Nonius, 1994)'
_computing_data_reduction 'XCAD4 (Harms, 1993), SHELXTL-Plus (Sheldrick, 1991)'
_computing_molecular_graphics 'ORTEPII (Johnson, 1976) in SHELXTL-Plus'
_computing_publication_material SHELXTL-Plus
_computing_structure_refinement 'SHELXL93 (Sheldrick, 1993)'
_computing_structure_solution 'SHELXS86 (Sheldrick, 1990)'
_diffrn_ambient_temperature 153(2)
_diffrn_measurement_device 'Enraf CAD4'
_diffrn_measurement_method '\w/2\q scans'
_diffrn_radiation_monochromator graphite
_diffrn_radiation_source 'fine-focus sealed tube'
_diffrn_radiation_type MoK\a
_diffrn_radiation_wavelength 0.71073
_diffrn_reflns_av_R_equivalents 0.0138
_diffrn_reflns_av_sigmaI/netI 0.0176
_diffrn_reflns_limit_h_max 10
_diffrn_reflns_limit_h_min -10
_diffrn_reflns_limit_k_max 0
_diffrn_reflns_limit_k_min -19
_diffrn_reflns_limit_l_max 0
_diffrn_reflns_limit_l_min -11
_diffrn_reflns_number 2540
_diffrn_reflns_theta_max 24.97
_diffrn_reflns_theta_min 2.27
_diffrn_standards_decay_% 0
_diffrn_standards_interval_time 60
_diffrn_standards_number 6
_exptl_absorpt_coefficient_mu 0.091
_exptl_absorpt_correction_T_max 0.9788
_exptl_absorpt_correction_T_min 0.9737
_exptl_absorpt_correction_type integration
_exptl_crystal_colour 'clear, colorless'
_exptl_crystal_density_diffrn 1.275
_exptl_crystal_description block
_exptl_crystal_F_000 552
_exptl_crystal_size_max 0.500
_exptl_crystal_size_mid 0.300
_exptl_crystal_size_min 0.250
_refine_diff_density_max 0.179
_refine_diff_density_min -0.149
_refine_ls_extinction_coef 0.0044(12)
_refine_ls_extinction_method SHELXL
_refine_ls_goodness_of_fit_all 1.038
_refine_ls_goodness_of_fit_obs 1.066
_refine_ls_hydrogen_treatment refall
_refine_ls_matrix_type full
_refine_ls_number_parameters 237
_refine_ls_number_reflns 2381
_refine_ls_number_restraints 0
_refine_ls_restrained_S_all 1.038
_refine_ls_restrained_S_obs 1.066
_refine_ls_R_factor_all 0.0597
_refine_ls_R_factor_obs .0422
_refine_ls_shift/esd_max 0.001
_refine_ls_shift/esd_mean 0.000
_refine_ls_structure_factor_coef Fsqd
_refine_ls_weighting_details 'w = 1/[\s^2^(Fo^2^)+(0.0423P)^2^+0.5644P] where P=(Fo^2^+2Fc^2^)/3'
_refine_ls_weighting_scheme calc
_refine_ls_wR_factor_all 0.1083
_refine_ls_wR_factor_obs .0967
_reflns_number_observed 1856
_reflns_number_total 2381
_reflns_observed_criterion >2sigma(I)
_cod_data_source_file sx1020.cif
_cod_data_source_block f
_cod_depositor_comments
;
The following automatic conversions were performed:
'_symmetry_cell_setting' value 'Monoclinic' changed to 'monoclinic'
according to '/home/saulius/struct/CIF-dictionaries/cif_core.dic'
dictionary named 'cif_core.dic' version 2.4.1 from 2010-06-29.

Automatic conversion script
Id: cif_fix_enum 1527 2010-12-29 10:47:43Z saulius 

The following automatic conversions were performed:

'_symmetry_cell_setting' value 'Monoclinic' changed to 'monoclinic'
according to /home/saulius/struct/CIF-dictionaries/cif_core.dic
dictionary named 'cif_core.dic' version 2.4.1 from 2010-06-29.

Automatic conversion script
Id: cif_fix_values 1715 2011-07-08 13:25:40Z adriana 

The following automatic conversions were performed:

'_refine_ls_weighting_scheme' value 'calc w =
1/[\s^2^(Fo^2^)+(0.0423P)^2^+0.5644P] where P=(Fo^2^+2Fc^2^)/3' was
changed to 'calc'. New tag '_refine_ls_weighting_details' was
created. The value of the new tag was set to 'w =
1/[\s^2^(Fo^2^)+(0.0423P)^2^+0.5644P] where P=(Fo^2^+2Fc^2^)/3'.

Automatic conversion script
Id: cif_fix_values 3143 2015-03-26 13:38:13Z robertas 
;
_cod_original_cell_volume 1355.8(2)
_cod_original_sg_symbol_H-M 'P 21/c'
_cod_database_code 2006342

loop_
_symmetry_equiv_pos_as_xyz
'x, y, z'
'-x, y+1/2, -z+1/2'
'-x, -y, -z'
'x, -y-1/2, z-1/2'

loop_
_atom_site_aniso_label
_atom_site_aniso_U_11
_atom_site_aniso_U_22
_atom_site_aniso_U_33
_atom_site_aniso_U_12
_atom_site_aniso_U_13
_atom_site_aniso_U_23
C1 .0548(12) .0430(11) .0459(11) .0024(9) .0154(9) -.0028(9)
C2 .096(2) .0419(12) .0562(13) .0122(12) .0317(13) .0060(10)
C3 .079(2) .081(2) .0600(14) .042(2) .0154(13) .0198(13)
C4 .0536(15) .095(2) .093(2) .0168(14) .0003(13) .033(2)
C5 .0424(12) .072(2) .079(2) .0032(11) .0018(11) .0251(13)
C6 .0411(10) .0455(10) .0364(9) .0028(8) .0073(8) .0025(8)
O7 .0403(7) .0556(8) .0365(7) .0082(6) -.0002(5) -.0109(6)
C7 .0385(9) .0445(10) .0337(9) -.0016(8) .0013(8) .0032(8)
N8 .0990(14) .0388(9) .0333(8) .0058(9) -.0133(9) -.0030(7)
C8 .0596(12) .0380(10) .0294(9) .0056(9) .0045(8) .0031(8)
O9 .1085(13) .0379(8) .0681(10) .0041(8) -.0191(9) -.0048(7)
N9 .0543(10) .0429(9) .0390(9) .0097(7) -.0019(7) .0039(7)
C9 .0681(13) .0381(11) .0415(11) .0094(10) .0017(9) -.0050(8)
C10 .0348(9) .0538(12) .0419(10) .0042(9) .0027(8) .0019(9)
O10 .0555(9) .0756(10) .0576(9) -.0043(8) -.0212(7) .0075(8)
C11 .0400(10) .0428(10) .0408(10) .0051(8) .0074(8) -.0032(8)
C12 .217(5) .050(2) .065(2) -.010(2) -.077(3) -.0010(14)
C13 .099(2) .0536(15) .065(2) .0175(15) -.015(2) .0170(13)
C14 .0503(13) .0501(13) .085(2) .0054(11) .0228(13) .0069(13)

loop_
_atom_site_label
_atom_site_fract_x
_atom_site_fract_y
_atom_site_fract_z
_atom_site_U_iso_or_equiv
_atom_site_thermal_displace_type
_atom_site_calc_flag
_atom_site_refinement_flags
_atom_site_occupancy
_atom_site_disorder_group
_atom_site_type_symbol
C1 .1783(2) 1.34400(12) -.4947(2) .0474(5) Uani d . 1 . C
H1 .287(2) 1.3496(12) -.481(2) .053(6) Uiso d . 1 . H
C2 .0912(3) 1.40493(14) -.5622(2) .0635(7) Uani d . 1 . C
H2 .143(2) 1.4532(15) -.589(2) .066(7) Uiso d . 1 . H
C3 -.0601(3) 1.3950(2) -.5835(3) .0729(8) Uani d . 1 . C
H3 -.125(3) 1.4377(16) -.627(3) .090(8) Uiso d . 1 . H
C4 -.1267(3) 1.3252(2) -.5396(3) .0807(8) Uani d . 1 . C
H4 -.241(3) 1.3200(18) -.560(3) .111(10) Uiso d . 1 . H
C5 -.0417(2) 1.2646(2) -.4713(3) .0646(6) Uani d . 1 . C
H5 -.088(3) 1.2128(16) -.445(3) .079(8) Uiso d . 1 . H
C6 .1111(2) 1.27336(11) -.4484(2) .0408(4) Uani d . 1 . C
O7 .32835(13) 1.23013(8) -.28877(13) .0443(4) Uani d . 1 . O
C7 .2003(2) 1.20440(11) -.3827(2) .0390(4) Uani d . 1 . C
H7 .1353(19) 1.1661(10) -.3326(19) .037(5) Uiso d . 1 . H
N8 .2729(2) 1.07354(10) -.5131(2) .0578(5) Uani d . 1 . N
C8 .3059(2) 1.15748(11) -.4772(2) .0423(5) Uani d . 1 . C
H8 .322(2) 1.1860(11) -.565(2) .047(5) Uiso d . 1 . H
O9 .2586(2) .94141(9) -.4467(2) .0725(5) Uani d . 1 . O
N9 .3980(2) 1.02611(9) -.2992(2) .0456(4) Uani d . 1 . N
C9 .3047(2) 1.01047(12) -.4239(2) .0493(5) Uani d . 1 . C
C10 .4568(2) 1.10057(12) -.2575(2) .0435(5) Uani d . 1 . C
O10 .5311(2) 1.10867(10) -.1441(2) .0639(4) Uani d . 1 . O
C11 .4263(2) 1.17306(11) -.3575(2) .0410(4) Uani d . 1 . C
C12 .1605(7) 1.0605(2) -.6325(4) .114(2) Uani d . 1 . C
H12A .153(4) 1.009(3) -.648(4) .144(14) Uiso d . 1 . H
H12B .186(3) 1.096(2) -.705(4) .112(11) Uiso d . 1 . H
H12C .071(6) 1.075(4) -.613(7) .23(3) Uiso d . 1 . H
C13 .4302(4) .9548(2) -.2042(3) .0735(8) Uani d . 1 . C
H13A .526(5) .968(3) -.151(5) .168(17) Uiso d . 1 . H
H13B .466(4) .914(2) -.254(4) .125(13) Uiso d . 1 . H
H13C .352(6) .943(3) -.152(6) .20(2) Uiso d . 1 . H
C14 .5689(3) 1.2140(2) -.3946(3) .0612(6) Uani d . 1 . C
H14A .548(2) 1.2604(15) -.456(3) .067(7) Uiso d . 1 . H
H14B .627(3) 1.1748(14) -.447(3) .069(7) Uiso d . 1 . H
H14C .634(3) 1.2302(17) -.306(3) .099(10) Uiso d . 1 . H

loop_
_atom_type_symbol
_atom_type_description
_atom_type_scat_dispersion_real
_atom_type_scat_dispersion_imag
_atom_type_scat_source
C C 0.0033 0.0016 'International Tables Vol C Tables 4.2.6.8 and 6.1.1.4'
H H 0.0000 0.0000 'International Tables Vol C Tables 4.2.6.8 and 6.1.1.4'
N N 0.0061 0.0033 'International Tables Vol C Tables 4.2.6.8 and 6.1.1.4'
O O 0.0106 0.0060 'International Tables Vol C Tables 4.2.6.8 and 6.1.1.4'

loop_
_geom_angle_atom_site_label_1
_geom_angle_atom_site_label_2
_geom_angle_atom_site_label_3
_geom_angle
_geom_angle_publ_flag
C6 C1 C2 119.5(2) no
C6 C1 H1 119.2(12) no
C2 C1 H1 121.2(12) no
C3 C2 C1 120.3(2) no
C3 C2 H2 123.5(14) no
C1 C2 H2 116.1(14) no
C4 C3 C2 120.5(2) no
C4 C3 H3 117.3(16) no
C2 C3 H3 122.3(16) no
C3 C4 C5 119.7(2) no
C3 C4 H4 117.5(17) no
C5 C4 H4 122.7(17) no
C4 C5 C6 120.8(2) no
C4 C5 H5 120.0(14) no
C6 C5 H5 119.1(14) no
C1 C6 C5 119.1(2) no
C1 C6 C7 121.5(2) yes
C5 C6 C7 119.2(2) yes
C11 O7 C7 91.69(12) yes
O7 C7 C6 114.26(15) yes
O7 C7 C8 89.57(13) yes
C6 C7 C8 118.62(15) yes
O7 C7 H7 111.5(10) no
C6 C7 H7 110.5(10) no
C8 C7 H7 110.9(10) no
C9 N8 C8 123.7(2) yes
C9 N8 C12 117.8(2) yes
C8 N8 C12 115.9(2) yes
N8 C8 C11 117.1(2) yes
N8 C8 C7 118.8(2) yes
C11 C8 C7 86.36(13) yes
N8 C8 H8 107.8(11) no
C11 C8 H8 113.8(11) no
C7 C8 H8 111.9(11) no
C10 N9 C9 126.3(2) yes
C10 N9 C13 118.1(2) yes
C9 N9 C13 115.6(2) yes
O9 C9 N8 123.2(2) yes
O9 C9 N9 119.3(2) yes
N8 C9 N9 117.5(2) yes
O10 C10 N9 121.4(2) yes
O10 C10 C11 120.8(2) yes
N9 C10 C11 117.8(2) yes
O7 C11 C14 111.3(2) yes
O7 C11 C10 108.76(14) yes
C14 C11 C10 111.2(2) yes
O7 C11 C8 90.29(13) yes
C14 C11 C8 119.0(2) yes
C10 C11 C8 114.2(2) yes
N8 C12 H12A 108.(3) no
N8 C12 H12B 106.(2) no
H12A C12 H12B 120.(3) no
N8 C12 H12C 114.(4) no
H12A C12 H12C 104.(4) no
H12B C12 H12C 105.(4) no
N9 C13 H13A 105.(2) no
N9 C13 H13B 110.(2) no
H13A C13 H13B 96.(3) no
N9 C13 H13C 111.(3) no
H13A C13 H13C 118.(4) no
H13B C13 H13C 116.(4) no
C11 C14 H14A 110.2(14) no
C11 C14 H14B 108.3(13) no
H14A C14 H14B 108.6(19) no
C11 C14 H14C 112.7(16) no
H14A C14 H14C 111.(2) no
H14B C14 H14C 106.(2) no

loop_
_geom_bond_atom_site_label_1
_geom_bond_atom_site_label_2
_geom_bond_site_symmetry_2
_geom_bond_distance
_geom_bond_publ_flag
C1 C6 . 1.381(3) no
C1 C2 . 1.389(3) no
C1 H1 . .98(2) no
C2 C3 . 1.371(4) no
C2 H2 . .95(2) no
C3 C4 . 1.359(4) no
C3 H3 . .98(3) no
C4 C5 . 1.379(3) no
C4 H4 . 1.03(3) no
C5 C6 . 1.382(3) no
C5 H5 . .98(3) no
C6 C7 . 1.489(2) yes
O7 C11 . 1.454(2) yes
O7 C7 . 1.461(2) yes
C7 C8 . 1.534(3) yes
C7 H7 . .99(2) no
N8 C9 . 1.340(2) yes
N8 C8 . 1.435(2) yes
N8 C12 . 1.467(4) yes
C8 C11 . 1.522(3) yes
C8 H8 . .96(2) no
O9 C9 . 1.214(2) yes
N9 C10 . 1.370(2) yes
N9 C9 . 1.409(2) yes
N9 C13 . 1.477(3) yes
C10 O10 . 1.217(2) yes
C10 C11 . 1.518(3) yes
C11 C14 . 1.503(3) yes
C12 H12A . .85(4) no
C12 H12B . .92(3) no
C12 H12C . .87(6) no
C13 H13A . .99(5) no
C13 H13B . .88(4) no
C13 H13C . .90(5) no
C14 H14A . .96(2) no
C14 H14B . .97(2) no
C14 H14C . 1.01(3) no
